data_4109038
loop_
_publ_author_name
'Tinh-Alfredo V. Khuong'
'Hung Dang'
'Peter D. Jarowski'
'Emily F. Maverick'
'Miguel A. Garcia-Garibay'

_publ_section_title
;
 Rotational Dynamics in a Crystalline Molecular Gyroscope by
 Variable-Temperature 13C NMR,2H NMR, X-Ray Diffraction, and Force Field
 Calculations
;
_journal_name_full 'Journal of the American Chemical Society'
_journal_page_first 839
_journal_page_last 845
_journal_paper_doi 10.1021/ja064325c
_journal_volume 129
_journal_year 2007
_chemical_formula_moiety 'C54 H46 O6, C6 H6'
_chemical_formula_sum 'C60 H52 O6'
_chemical_formula_weight 869.02
_space_group_IT_number 2
_symmetry_cell_setting triclinic
_symmetry_space_group_name_Hall '-P 1'
_symmetry_space_group_name_H-M 'P -1'
_atom_sites_solution_hydrogens geom
_atom_sites_solution_primary direct
_atom_sites_solution_secondary difmap
_audit_creation_method SHELXL-97
_cell_angle_alpha 77.253(9)
_cell_angle_beta 80.996(8)
_cell_angle_gamma 73.084(8)
_cell_formula_units_Z 1
_cell_length_a 7.116(4)
_cell_length_b 10.145(5)
_cell_length_c 17.823(9)
_cell_measurement_temperature 298(2)
_cell_volume 1194.8(11)
_computing_cell_refinement 'Bruker SMART'
_computing_data_collection 'Bruker SMART'
_computing_data_reduction 'Bruker SAINT'
_computing_molecular_graphics 'Bruker SHELXTL'
_computing_publication_material 'Bruker SHELXTL'
_computing_structure_refinement 'SHELXL-97 (Sheldrick, 1997)'
_computing_structure_solution 'SHELXS-97 (Sheldrick, 1990)'
_diffrn_ambient_temperature 298(2)
_diffrn_measured_fraction_theta_full 0.983
_diffrn_measured_fraction_theta_max 0.971
_diffrn_measurement_device_type 'CCD area detector'
_diffrn_measurement_method 'phi and omega scans'
_diffrn_radiation_monochromator graphite
_diffrn_radiation_source 'fine-focus sealed tube'
_diffrn_radiation_type MoK\a
_diffrn_radiation_wavelength 0.71073
_diffrn_reflns_av_R_equivalents 0.0710
_diffrn_reflns_av_sigmaI/netI 0.1744
_diffrn_reflns_limit_h_max 7
_diffrn_reflns_limit_h_min -7
_diffrn_reflns_limit_k_max 11
_diffrn_reflns_limit_k_min -10
_diffrn_reflns_limit_l_max 19
_diffrn_reflns_limit_l_min -19
_diffrn_reflns_number 5602
_diffrn_reflns_theta_full 20.50
_diffrn_reflns_theta_max 23.10
_diffrn_reflns_theta_min 2.24
_exptl_absorpt_coefficient_mu 0.077
_exptl_absorpt_correction_T_max 0.9924
_exptl_absorpt_correction_T_min 0.9736
_exptl_absorpt_correction_type multi-scan
_exptl_absorpt_process_details 'Sadabs (Bruker)'
_exptl_crystal_colour colorless
_exptl_crystal_density_diffrn 1.208
_exptl_crystal_description Plate
_exptl_crystal_F_000 460
_exptl_crystal_size_max 0.35
_exptl_crystal_size_mid 0.20
_exptl_crystal_size_min 0.10
_refine_diff_density_max 0.182
_refine_diff_density_min -0.236
_refine_diff_density_rms 0.053
_refine_ls_extinction_method none
_refine_ls_goodness_of_fit_ref 0.865
_refine_ls_hydrogen_treatment constr
_refine_ls_matrix_type full
_refine_ls_number_parameters 284
_refine_ls_number_reflns 3274
_refine_ls_number_restraints 4
_refine_ls_restrained_S_all 0.865
_refine_ls_R_factor_all 0.1684
_refine_ls_R_factor_gt 0.0649
_refine_ls_shift/su_max 0.039
_refine_ls_shift/su_mean 0.001
_refine_ls_structure_factor_coef Fsqd
_refine_ls_weighting_details 'calc w=1/[\s^2^(Fo^2^)+(0.0663P)^2^+0.0000P] where P=(Fo^2^+2Fc^2^)/3'
_refine_ls_weighting_scheme calc
_refine_ls_wR_factor_gt 0.1335
_refine_ls_wR_factor_ref 0.1668
_reflns_number_gt 1365
_reflns_number_total 3274
_reflns_threshold_expression >2sigma(I)
_cod_data_source_file ja064325csi20061019_065422.cif
_cod_data_source_block gg1503csmdis1
_cod_depositor_comments
;
 Replacing the _cod_related_optimal_structure data name with the shorter
 version (_cod_related_optimal_struct) that is formally defined in the
 'cif_cod' dictionary.

 Antanas Vaitkus,
 2018-11-16

 Removed the _cod_suboptimal_structure data item in preparation for
 its deprecation. The fact that the structure is a suboptimal one
 should be derived from the presence of the _cod_related_optimal_struct
 data item.

 Antanas Vaitkus,
 2019-05-21
;
_cod_original_cell_volume 1194.7(10)
_cod_related_optimal_struct 4109002
_cod_database_code 4109038

loop_
_symmetry_equiv_pos_as_xyz
'x, y, z'
'-x, -y, -z'

loop_
_atom_site_label
_atom_site_type_symbol
_atom_site_fract_x
_atom_site_fract_y
_atom_site_fract_z
_atom_site_U_iso_or_equiv
_atom_site_adp_type
_atom_site_occupancy
_atom_site_symmetry_multiplicity
_atom_site_calc_flag
_atom_site_refinement_flags
_atom_site_disorder_group
O1 O 1.0365(5) -0.2439(4) 0.1142(2) 0.0881(13) Uani 1 1 d . .
O2 O 0.3555(5) 0.3861(4) 0.0046(2) 0.0825(12) Uani 1 1 d . .
O3 O 0.4491(5) 0.5318(4) 0.3247(2) 0.0773(12) Uani 1 1 d . .
C1 C 0.1979(7) -0.0576(6) 0.5047(3) 0.0619(15) Uani 1 1 d . .
H1 H 0.3323 -0.0968 0.5088 0.074 Uiso 1 1 calc R .
C2 C -0.0658(8) 0.0794(6) 0.4316(3) 0.0626(15) Uani 1 1 d . .
H2 H -0.1115 0.1339 0.3855 0.075 Uiso 1 1 calc R .
C3 C 0.1364(7) 0.0201(5) 0.4360(3) 0.0416(12) Uani 1 1 d . .
C4 C 0.2752(7) 0.0436(5) 0.3706(3) 0.0492(13) Uani 1 1 d . .
C5 C 0.3922(7) 0.0628(5) 0.3162(3) 0.0469(13) Uani 1 1 d . .
C6 C 0.5399(6) 0.0854(5) 0.2487(2) 0.0365(12) Uani 1 1 d . .
C7 C 0.4329(6) 0.1219(5) 0.1753(3) 0.0390(12) Uani 1 1 d . .
C8 C 0.4384(6) 0.2376(6) 0.1204(3) 0.0461(13) Uani 1 1 d . .
H8 H 0.5066 0.2988 0.1274 0.055 Uiso 1 1 calc R .
C9 C 0.3434(7) 0.2658(6) 0.0538(3) 0.0519(14) Uani 1 1 d . .
C10 C 0.2468(6) 0.1726(6) 0.0414(3) 0.0581(15) Uani 1 1 d . .
H10 H 0.1870 0.1885 -0.0037 0.070 Uiso 1 1 calc R .
C11 C 0.2419(6) 0.0580(6) 0.0969(3) 0.0611(15) Uani 1 1 d . .
H11 H 0.1744 -0.0033 0.0894 0.073 Uiso 1 1 calc R .
C12 C 0.3323(6) 0.0283(5) 0.1637(3) 0.0480(13) Uani 1 1 d . .
H12 H 0.3271 -0.0517 0.2005 0.058 Uiso 1 1 calc R .
C13 C 0.7083(6) -0.0493(5) 0.2506(3) 0.0413(12) Uani 1 1 d . .
C14 C 0.7981(7) -0.0946(5) 0.1835(3) 0.0511(13) Uani 1 1 d . .
H14 H 0.7498 -0.0470 0.1367 0.061 Uiso 1 1 calc R .
C15 C 0.9605(7) -0.2108(6) 0.1849(4) 0.0554(14) Uani 1 1 d . .
C16 C 1.0343(7) -0.2793(6) 0.2535(4) 0.0668(16) Uani 1 1 d . .
H16 H 1.1434 -0.3568 0.2549 0.080 Uiso 1 1 calc R .
C17 C 0.9466(8) -0.2329(6) 0.3199(4) 0.0721(17) Uani 1 1 d . .
H17 H 0.9968 -0.2796 0.3666 0.086 Uiso 1 1 calc R .
C18 C 0.7844(7) -0.1178(6) 0.3193(3) 0.0566(14) Uani 1 1 d . .
H18 H 0.7272 -0.0869 0.3651 0.068 Uiso 1 1 calc R .
C19 C 0.6221(6) 0.2055(5) 0.2561(2) 0.0408(12) Uani 1 1 d . .
C20 C 0.5082(6) 0.3183(5) 0.2877(2) 0.0457(13) Uani 1 1 d . .
H20 H 0.3785 0.3198 0.3070 0.055 Uiso 1 1 calc R .
C21 C 0.5773(7) 0.4279(5) 0.2920(3) 0.0506(13) Uani 1 1 d . .
C22 C 0.7722(7) 0.4282(5) 0.2650(3) 0.0552(14) Uani 1 1 d . .
H22 H 0.8229 0.5010 0.2688 0.066 Uiso 1 1 calc R .
C23 C 0.8840(7) 0.3184(6) 0.2329(3) 0.0554(14) Uani 1 1 d . .
H23 H 1.0136 0.3177 0.2138 0.067 Uiso 1 1 calc R .
C24 C 0.8165(6) 0.2080(5) 0.2272(2) 0.0502(13) Uani 1 1 d . .
H24 H 0.8990 0.1351 0.2042 0.060 Uiso 1 1 calc R .
C25 C 1.2160(8) -0.3567(8) 0.1116(4) 0.142(3) Uani 1 1 d . .
H25A H 1.3076 -0.3450 0.1422 0.213 Uiso 1 1 calc R .
H25B H 1.2736 -0.3550 0.0590 0.213 Uiso 1 1 calc R .
H25C H 1.1858 -0.4449 0.1317 0.213 Uiso 1 1 calc R .
C26 C 0.2613(8) 0.4249(7) -0.0650(3) 0.105(2) Uani 1 1 d . .
H26A H 0.3144 0.3530 -0.0955 0.158 Uiso 1 1 calc R .
H26B H 0.2840 0.5117 -0.0937 0.158 Uiso 1 1 calc R .
H26C H 0.1219 0.4361 -0.0526 0.158 Uiso 1 1 calc R .
C27 C 0.5052(8) 0.6528(6) 0.3277(3) 0.0864(19) Uani 1 1 d . .
H27A H 0.6199 0.6263 0.3554 0.130 Uiso 1 1 calc R .
H27B H 0.3989 0.7146 0.3537 0.130 Uiso 1 1 calc R .
H27C H 0.5348 0.6998 0.2761 0.130 Uiso 1 1 calc R .
C1S C 0.1996(16) 0.4750(15) 0.4864(10) 0.1085(17) Uiso 0.50 1 d PGD 1
H1S H 0.3367 0.4535 0.4796 0.130 Uiso 0.50 1 d PG 1
C2S C 0.0933(16) 0.5792(15) 0.5276(9) 0.1085(17) Uiso 0.50 1 d PG 1
H2S H 0.1593 0.6275 0.5483 0.130 Uiso 0.50 1 d PG 1
C3S C -0.1116(16) 0.6113(16) 0.5378(11) 0.1085(17) Uiso 0.50 1 d PGD 1
H3S H -0.1827 0.6810 0.5653 0.130 Uiso 0.50 1 d PG 1
C1SA C -0.2060(14) 0.5762(15) 0.5155(10) 0.1085(17) Uiso 0.50 1 d PGD 2
H1SA H -0.3382 0.6224 0.5256 0.130 Uiso 0.50 1 d PG 2
C2SA C -0.1548(13) 0.4595(14) 0.4804(9) 0.1085(17) Uiso 0.50 1 d PG 2
H2SA H -0.2528 0.4275 0.4670 0.130 Uiso 0.50 1 d PG 2
C3SA C 0.0428(15) 0.3904(16) 0.4652(11) 0.1085(17) Uiso 0.50 1 d PGD 2
H3SA H 0.0771 0.3123 0.4417 0.130 Uiso 0.50 1 d PG 2

loop_
_atom_site_aniso_label
_atom_site_aniso_U_11
_atom_site_aniso_U_22
_atom_site_aniso_U_33
_atom_site_aniso_U_23
_atom_site_aniso_U_13
_atom_site_aniso_U_12
O1 0.046(2) 0.108(3) 0.115(3) -0.062(3) -0.011(2) 0.006(2)
O2 0.096(3) 0.097(3) 0.059(2) 0.019(2) -0.035(2) -0.043(2)
O3 0.052(2) 0.061(3) 0.133(3) -0.043(3) -0.005(2) -0.020(2)
C1 0.034(3) 0.097(5) 0.050(4) -0.002(3) 0.001(3) -0.022(3)
C2 0.045(4) 0.096(5) 0.042(3) 0.005(3) -0.007(3) -0.022(3)
C3 0.041(3) 0.057(3) 0.030(3) -0.006(3) 0.005(3) -0.026(3)
C4 0.046(3) 0.057(4) 0.050(3) -0.019(3) 0.003(3) -0.018(3)
C5 0.042(3) 0.053(4) 0.049(3) -0.017(3) -0.001(3) -0.016(3)
C6 0.031(3) 0.043(3) 0.033(3) -0.001(2) 0.001(2) -0.013(3)
C7 0.022(3) 0.047(3) 0.043(3) -0.007(3) 0.001(2) -0.005(2)
C8 0.034(3) 0.065(4) 0.040(3) -0.005(3) -0.004(2) -0.017(3)
C9 0.047(3) 0.059(4) 0.042(3) 0.006(3) -0.001(3) -0.016(3)
C10 0.047(3) 0.089(5) 0.046(3) -0.012(3) -0.008(3) -0.028(3)
C11 0.044(3) 0.079(5) 0.065(4) -0.012(4) -0.009(3) -0.023(3)
C12 0.042(3) 0.055(4) 0.047(3) 0.001(3) -0.007(3) -0.019(3)
C13 0.032(3) 0.045(3) 0.049(3) -0.003(3) -0.009(3) -0.014(3)
C14 0.033(3) 0.057(4) 0.061(4) -0.008(3) -0.015(3) -0.005(3)
C15 0.038(3) 0.055(4) 0.077(4) -0.016(3) -0.014(3) -0.011(3)
C16 0.032(3) 0.057(4) 0.108(5) -0.005(4) -0.024(4) -0.005(3)
C17 0.052(4) 0.076(5) 0.082(5) 0.012(4) -0.029(3) -0.015(4)
C18 0.046(3) 0.061(4) 0.058(4) 0.004(3) -0.011(3) -0.016(3)
C19 0.034(3) 0.049(4) 0.039(3) -0.003(3) -0.009(2) -0.011(3)
C20 0.029(3) 0.047(3) 0.064(3) -0.007(3) -0.009(2) -0.015(3)
C21 0.039(3) 0.047(4) 0.067(4) -0.016(3) -0.013(3) -0.006(3)
C22 0.049(4) 0.050(4) 0.070(4) -0.001(3) -0.015(3) -0.022(3)
C23 0.039(3) 0.059(4) 0.071(4) 0.003(3) -0.006(3) -0.028(3)
C24 0.029(3) 0.061(4) 0.058(3) -0.013(3) 0.004(2) -0.010(3)
C25 0.051(4) 0.157(7) 0.217(8) -0.110(6) -0.014(5) 0.028(5)
C26 0.112(5) 0.133(6) 0.068(4) 0.032(4) -0.041(4) -0.050(5)
C27 0.087(4) 0.054(4) 0.131(5) -0.025(4) -0.027(4) -0.023(4)

loop_
_atom_type_symbol
_atom_type_description
_atom_type_scat_dispersion_real
_atom_type_scat_dispersion_imag
_atom_type_scat_source
C C 0.0033 0.0016 'International Tables Vol C Tables 4.2.6.8 and 6.1.1.4'
H H 0.0000 0.0000 'International Tables Vol C Tables 4.2.6.8 and 6.1.1.4'
O O 0.0106 0.0060 'International Tables Vol C Tables 4.2.6.8 and 6.1.1.4'

loop_
_geom_angle_atom_site_label_1
_geom_angle_atom_site_label_2
_geom_angle_atom_site_label_3
_geom_angle
_geom_angle_site_symmetry_1
_geom_angle_site_symmetry_3
C15 O1 C25 117.0(5) . .
C9 O2 C26 119.4(4) . .
C21 O3 C27 120.2(4) . .
C3 C1 C2 121.5(4) . 2_556
C3 C1 H1 119.2 . .
C2 C1 H1 119.2 2_556 .
C1 C2 C3 120.3(4) 2_556 .
C1 C2 H2 119.9 2_556 .
C3 C2 H2 119.9 . .
C1 C3 C2 118.2(4) . .
C1 C3 C4 121.0(5) . .
C2 C3 C4 120.8(5) . .
C5 C4 C3 179.6(6) . .
C4 C5 C6 179.3(6) . .
C5 C6 C13 108.2(4) . .
C5 C6 C19 108.9(3) . .
C13 C6 C19 109.1(3) . .
C5 C6 C7 107.3(3) . .
C13 C6 C7 112.1(3) . .
C19 C6 C7 111.1(4) . .
C8 C7 C12 119.3(4) . .
C8 C7 C6 122.4(4) . .
C12 C7 C6 118.3(4) . .
C7 C8 C9 120.9(5) . .
C7 C8 H8 119.6 . .
C9 C8 H8 119.6 . .
O2 C9 C10 124.7(5) . .
O2 C9 C8 115.2(5) . .
C10 C9 C8 120.1(5) . .
C11 C10 C9 118.3(5) . .
C11 C10 H10 120.9 . .
C9 C10 H10 120.9 . .
C10 C11 C12 122.9(5) . .
C10 C11 H11 118.6 . .
C12 C11 H11 118.6 . .
C11 C12 C7 118.5(5) . .
C11 C12 H12 120.7 . .
C7 C12 H12 120.7 . .
C14 C13 C18 119.2(5) . .
C14 C13 C6 120.8(4) . .
C18 C13 C6 119.6(4) . .
C13 C14 C15 120.7(5) . .
C13 C14 H14 119.7 . .
C15 C14 H14 119.7 . .
O1 C15 C16 125.5(5) . .
O1 C15 C14 114.7(5) . .
C16 C15 C14 119.8(5) . .
C17 C16 C15 119.4(5) . .
C17 C16 H16 120.3 . .
C15 C16 H16 120.3 . .
C16 C17 C18 121.4(5) . .
C16 C17 H17 119.3 . .
C18 C17 H17 119.3 . .
C13 C18 C17 119.5(5) . .
C13 C18 H18 120.2 . .
C17 C18 H18 120.2 . .
C20 C19 C24 116.8(4) . .
C20 C19 C6 122.1(4) . .
C24 C19 C6 121.0(4) . .
C21 C20 C19 122.7(4) . .
C21 C20 H20 118.7 . .
C19 C20 H20 118.7 . .
O3 C21 C20 116.4(4) . .
O3 C21 C22 123.2(5) . .
C20 C21 C22 120.3(5) . .
C23 C22 C21 117.2(5) . .
C23 C22 H22 121.4 . .
C21 C22 H22 121.4 . .
C22 C23 C24 123.4(5) . .
C22 C23 H23 118.3 . .
C24 C23 H23 118.3 . .
C23 C24 C19 119.7(4) . .
C23 C24 H24 120.2 . .
C19 C24 H24 120.2 . .
O1 C25 H25A 109.5 . .
O1 C25 H25B 109.5 . .
H25A C25 H25B 109.5 . .
O1 C25 H25C 109.5 . .
H25A C25 H25C 109.5 . .
H25B C25 H25C 109.5 . .
O2 C26 H26A 109.5 . .
O2 C26 H26B 109.5 . .
H26A C26 H26B 109.5 . .
O2 C26 H26C 109.5 . .
H26A C26 H26C 109.5 . .
H26B C26 H26C 109.5 . .
O3 C27 H27A 109.5 . .
O3 C27 H27B 109.5 . .
H27A C27 H27B 109.5 . .
O3 C27 H27C 109.5 . .
H27A C27 H27C 109.5 . .
H27B C27 H27C 109.5 . .
C3S C1S C2S 122.4(14) 2_566 .
C1S C2S C3S 120.0 . .
C1S C3S C2S 117.1(11) 2_566 .
C2SA C1SA C3SA 113.7(13) . 2_566
C2SA C1SA H1SA 120.0 . .
C3SA C1SA H1SA 126.2 2_566 .
C1SA C2SA C3SA 120.0 . .
C1SA C2SA H2SA 120.0 . .
C3SA C2SA H2SA 120.0 . .
C2SA C3SA C1SA 126.2(11) . 2_566
C2SA C3SA H3SA 120.0 . .
C1SA C3SA H3SA 113.7 2_566 .

loop_
_geom_bond_atom_site_label_1
_geom_bond_atom_site_label_2
_geom_bond_distance
_geom_bond_site_symmetry_2
O1 C15 1.364(5) .
O1 C25 1.448(6) .
O2 C9 1.354(5) .
O2 C26 1.426(5) .
O3 C21 1.352(5) .
O3 C27 1.410(5) .
C1 C3 1.361(6) .
C1 C2 1.377(5) 2_556
C1 H1 0.9300 .
C2 C1 1.377(5) 2_556
C2 C3 1.396(6) .
C2 H2 0.9300 .
C3 C4 1.430(6) .
C4 C5 1.196(5) .
C5 C6 1.492(6) .
C6 C13 1.531(6) .
C6 C19 1.535(6) .
C6 C7 1.537(5) .
C7 C8 1.358(6) .
C7 C12 1.408(6) .
C8 C9 1.392(6) .
C8 H8 0.9300 .
C9 C10 1.390(6) .
C10 C11 1.354(6) .
C10 H10 0.9300 .
C11 C12 1.376(6) .
C11 H11 0.9300 .
C12 H12 0.9300 .
C13 C14 1.371(5) .
C13 C18 1.374(6) .
C14 C15 1.389(6) .
C14 H14 0.9300 .
C15 C16 1.366(7) .
C16 C17 1.362(6) .
C16 H16 0.9300 .
C17 C18 1.381(7) .
C17 H17 0.9300 .
C18 H18 0.9300 .
C19 C20 1.373(5) .
C19 C24 1.404(5) .
C20 C21 1.361(6) .
C20 H20 0.9300 .
C21 C22 1.396(6) .
C22 C23 1.350(6) .
C22 H22 0.9300 .
C23 C24 1.369(6) .
C23 H23 0.9300 .
C24 H24 0.9300 .
C25 H25A 0.9600 .
C25 H25B 0.9600 .
C25 H25C 0.9600 .
C26 H26A 0.9600 .
C26 H26B 0.9600 .
C26 H26C 0.9600 .
C27 H27A 0.9600 .
C27 H27B 0.9600 .
C27 H27C 0.9600 .
C1S C3S 1.383(16) 2_566
C1S C2S 1.3900 .
C1S H1S 0.9300 .
C2S C3S 1.3900 .
C2S H2S 0.9300 .
C3S H3S 0.9300 .
C1SA C2SA 1.3900 .
C1SA C3SA 1.409(17) 2_566
C1SA H1SA 0.9300 .
C2SA C3SA 1.3900 .
C2SA H2SA 0.9300 .
C3SA H3SA 0.9300 .

loop_
_geom_torsion_atom_site_label_1
_geom_torsion_atom_site_label_2
_geom_torsion_atom_site_label_3
_geom_torsion_atom_site_label_4
_geom_torsion
_geom_torsion_site_symmetry_1
_geom_torsion_site_symmetry_4
C2 C1 C3 C2 0.8(8) 2_556 .
C2 C1 C3 C4 179.2(4) 2_556 .
C1 C2 C3 C1 -0.8(8) 2_556 .
C1 C2 C3 C4 -179.1(4) 2_556 .
C5 C6 C7 C8 127.5(4) . .
C13 C6 C7 C8 -113.8(5) . .
C19 C6 C7 C8 8.6(6) . .
C5 C6 C7 C12 -55.0(5) . .
C13 C6 C7 C12 63.6(5) . .
C19 C6 C7 C12 -174.0(4) . .
C12 C7 C8 C9 1.1(6) . .
C6 C7 C8 C9 178.5(4) . .
C26 O2 C9 C10 1.1(7) . .
C26 O2 C9 C8 -179.4(4) . .
C7 C8 C9 O2 178.3(4) . .
C7 C8 C9 C10 -2.2(7) . .
O2 C9 C10 C11 -178.1(4) . .
C8 C9 C10 C11 2.4(7) . .
C9 C10 C11 C12 -1.6(7) . .
C10 C11 C12 C7 0.6(7) . .
C8 C7 C12 C11 -0.3(6) . .
C6 C7 C12 C11 -177.8(4) . .
C5 C6 C13 C14 142.5(4) . .
C19 C6 C13 C14 -99.2(4) . .
C7 C6 C13 C14 24.3(5) . .
C5 C6 C13 C18 -44.4(5) . .
C19 C6 C13 C18 73.9(5) . .
C7 C6 C13 C18 -162.6(4) . .
C18 C13 C14 C15 2.0(7) . .
C6 C13 C14 C15 175.1(4) . .
C25 O1 C15 C16 -3.2(7) . .
C25 O1 C15 C14 174.8(5) . .
C13 C14 C15 O1 -179.5(4) . .
C13 C14 C15 C16 -1.3(7) . .
O1 C15 C16 C17 178.3(4) . .
C14 C15 C16 C17 0.4(7) . .
C15 C16 C17 C18 -0.1(8) . .
C14 C13 C18 C17 -1.6(7) . .
C6 C13 C18 C17 -174.9(4) . .
C16 C17 C18 C13 0.7(7) . .
C5 C6 C19 C20 -34.3(6) . .
C13 C6 C19 C20 -152.2(4) . .
C7 C6 C19 C20 83.7(5) . .
C5 C6 C19 C24 148.7(4) . .
C13 C6 C19 C24 30.8(5) . .
C7 C6 C19 C24 -93.2(5) . .
C24 C19 C20 C21 -0.4(6) . .
C6 C19 C20 C21 -177.5(4) . .
C27 O3 C21 C20 -176.6(4) . .
C27 O3 C21 C22 4.7(7) . .
C19 C20 C21 O3 -179.9(4) . .
C19 C20 C21 C22 -1.2(7) . .
O3 C21 C22 C23 -179.4(4) . .
C20 C21 C22 C23 1.9(7) . .
C21 C22 C23 C24 -1.1(7) . .
C22 C23 C24 C19 -0.5(7) . .
C20 C19 C24 C23 1.3(6) . .
C6 C19 C24 C23 178.4(4) . .
C3S C1S C2S C3S -8(4) 2_566 .
C1S C2S C3S C1S 7(2) . 2_566
C3SA C1SA C2SA C3SA -2(4) 2_566 .
C1SA C2SA C3SA C1SA 2(3) . 2_566
